data_2312581
loop_
_publ_author_name
'Chang, Joyce'
'Defeo, Julianna N.'
'Wei, Zheng'
'Dikarev, Evgeny V.'

_publ_section_title
;
 Two polymorph modifications of tris(hexafluoroacetylacetonato)iron(III)
 revealed: is that common for other trivalent metals?
;
_journal_coeditor_code VX3007
_journal_issue 9
_journal_name_full 'Acta crystallographica. Section C, Structural chemistry'
_journal_paper_doi 10.1107/S2053229624007575
_journal_volume 80
_journal_year 2024
_chemical_formula_iupac '[Fe (C5 H1 F6 O2)3]'
_chemical_formula_moiety 'C15 H3 F18 Fe O6'
_chemical_formula_sum 'C15 H3 F18 Fe O6'
_chemical_formula_weight 677.02
_chemical_name_common
;
Tris(hexafluoroacetylacetonato)iron(III)
;
_chemical_name_systematic
;
Tris(1,1,1,5,5,5-hexafluoro-4-oxopent-2-en-2-olato)iron(III)
;
_space_group_crystal_system monoclinic
_space_group_IT_number 14
_space_group_name_Hall '-P 2yn'
_space_group_name_H-M_alt 'P 1 21/n 1'
_atom_sites_solution_hydrogens geom
_atom_sites_solution_primary dual
_atom_sites_solution_secondary difmap
_audit_creation_method
;
Olex2 1.5-ac6-020
(compiled 2024.02.14 svn.r2f8d729c for Rigaku Oxford Diffraction, GUI svn.r6966)
;
_cell_angle_alpha 90
_cell_angle_beta 91.632(2)
_cell_angle_gamma 90
_cell_formula_units_Z 4
_cell_length_a 8.7659(2)
_cell_length_b 12.9796(3)
_cell_length_c 19.1759(5)
_cell_measurement_reflns_used 21755
_cell_measurement_temperature 100.00(10)
_cell_measurement_theta_max 31.0790
_cell_measurement_theta_min 1.8960
_cell_volume 2180.91(9)
_computing_cell_refinement
;
CrysAlis PRO (Rigaku OD, 2023)
;
_computing_data_collection
;
CrysAlis PRO (Rigaku OD, 2023)
;
_computing_data_reduction
;
CrysAlis PRO (Rigaku OD, 2023)
;
_computing_molecular_graphics
;
OLEX2 (Dolomanov <i>et al.</i>,  2009)
;
_computing_publication_material
;
OLEX2 (Dolomanov <i>et al.</i>,  2009)
;
_computing_structure_refinement
;
SHELXL2019 (Sheldrick, 2015b)
;
_computing_structure_solution
;
SHELXT2018 (Sheldrick, 2015a)
;
_diffrn_ambient_temperature 100.00(10)
_diffrn_detector 'Hybrid Pixel Array Detector'
_diffrn_detector_area_resol_mean 10.0000
_diffrn_measured_fraction_theta_full 1.000
_diffrn_measured_fraction_theta_max 0.839
_diffrn_measurement_device 'four-circle diffractometer'
_diffrn_measurement_device_type 'Rigaku XtaLAB Synergy Dualflex diffractometer with a HyPix detector'
_diffrn_measurement_method '\w scans'
_diffrn_radiation_monochromator mirror
_diffrn_radiation_type MoK\a
_diffrn_radiation_wavelength 0.71073
_diffrn_reflns_av_R_equivalents 0.0348
_diffrn_reflns_av_unetI/netI 0.0232
_diffrn_reflns_limit_h_max 12
_diffrn_reflns_limit_h_min -12
_diffrn_reflns_limit_k_max 18
_diffrn_reflns_limit_k_min -18
_diffrn_reflns_limit_l_max 21
_diffrn_reflns_limit_l_min -26
_diffrn_reflns_number 29802
_diffrn_reflns_theta_full 25.242
_diffrn_reflns_theta_max 30.930
_diffrn_reflns_theta_min 1.895
_diffrn_source 'micro-focus sealed X-ray tube'
_exptl_absorpt_coefficient_mu 0.878
_exptl_absorpt_correction_T_max 1.00000
_exptl_absorpt_correction_T_min 0.80658
_exptl_absorpt_correction_type multi-scan
_exptl_absorpt_process_details
;
(CrysAlis PRO; Rigaku OD, 2023)
;
_exptl_crystal_colour red
_exptl_crystal_density_diffrn 2.062
_exptl_crystal_description block
_exptl_crystal_F_000 1316
_exptl_crystal_size_max 0.16
_exptl_crystal_size_mid 0.12
_exptl_crystal_size_min 0.09
_refine_diff_density_max 0.711
_refine_diff_density_min -0.487
_refine_ls_extinction_coef 0.0015(2)
_refine_ls_extinction_expression Fc^*^=kFc[1+0.001xFc^2^\l^3^/sin(2\q)]^-1/4^
_refine_ls_extinction_method
;
SHELXL2019 (Sheldrick, 2015b)
;
_refine_ls_goodness_of_fit_ref 1.052
_refine_ls_hydrogen_treatment constr
_refine_ls_matrix_type full
_refine_ls_number_parameters 437
_refine_ls_number_reflns 5815
_refine_ls_number_restraints 340
_refine_ls_restrained_S_all 1.047
_refine_ls_R_factor_all 0.0368
_refine_ls_R_factor_gt 0.0320
_refine_ls_shift/su_max 0.001
_refine_ls_shift/su_mean 0.000
_refine_ls_structure_factor_coef Fsqd
_refine_ls_weighting_details 'w=1/[\s^2^(Fo^2^)+(0.0337P)^2^+1.5613P] where P=(Fo^2^+2Fc^2^)/3'
_refine_ls_weighting_scheme calc
_refine_ls_wR_factor_gt 0.0780
_refine_ls_wR_factor_ref 0.0801
_reflns_number_gt 5188
_reflns_number_total 5815
_reflns_threshold_expression 'I > 2\s(I)'
_cod_data_source_file vx3007sup1.cif
_cod_data_source_block 1-L
_cod_original_cell_volume 2180.90(9)
_cod_original_sg_symbol_H-M 'P 21/n'
_cod_database_code 2312581
_shelx_space_group_comment
;
The symmetry employed for this shelxl refinement is uniquely defined
by the following loop, which should always be used as a source of
symmetry information in preference to the above space-group names.
They are only intended as comments.
;
_shelx_estimated_absorpt_t_min 0.872
_shelx_estimated_absorpt_t_max 0.925

loop_
_space_group_symop_operation_xyz
'x, y, z'
'-x+1/2, y+1/2, -z+1/2'
'-x, -y, -z'
'x-1/2, -y-1/2, z-1/2'

loop_
_atom_site_type_symbol
_atom_site_label
_atom_site_fract_x
_atom_site_fract_y
_atom_site_fract_z
_atom_site_U_iso_or_equiv
_atom_site_adp_type
_atom_site_calc_flag
_atom_site_occupancy
_atom_site_disorder_assembly
_atom_site_disorder_group
Fe Fe1 0.46900(2) 0.49202(2) 0.72339(2) 0.01693(7) Uani d 1 . .
O O1 0.57997(12) 0.55097(8) 0.80610(5) 0.0185(2) Uani d 1 . .
O O2 0.27477(12) 0.52851(9) 0.77026(6) 0.0204(2) Uani d 1 . .
O O3 0.47272(12) 0.62615(8) 0.67298(6) 0.0199(2) Uani d 1 . .
O O4 0.35357(13) 0.43511(9) 0.64130(6) 0.0231(2) Uani d 1 . .
O O5 0.66633(12) 0.44825(8) 0.68348(6) 0.0206(2) Uani d 1 . .
O O6 0.46767(12) 0.35703(8) 0.77335(6) 0.0208(2) Uani d 1 . .
C C1 0.64970(18) 0.57904(13) 0.92318(8) 0.0227(3) Uani d 1 . .
C C2 0.52614(17) 0.56446(11) 0.86604(8) 0.0173(3) Uani d 1 . .
C C3 0.37466(17) 0.56599(12) 0.88408(8) 0.0203(3) Uani d 1 . .
H H3 0.348842 0.576705 0.931306 0.024 Uiso calc 1 . .
C C4 0.25941(17) 0.55187(11) 0.83328(8) 0.0189(3) Uani d 1 . .
C C5 0.09413(18) 0.57213(13) 0.85443(9) 0.0242(3) Uani d 1 . .
C C6 0.4270(2) 0.76326(14) 0.59627(10) 0.0305(4) Uani d 1 . .
C C7 0.41157(17) 0.64876(12) 0.61483(8) 0.0200(3) Uani d 1 . .
C C8 0.3346(2) 0.58291(14) 0.56906(8) 0.0266(3) Uani d 1 . .
H H8 0.294569 0.608734 0.525938 0.032 Uiso calc 1 . .
C C9 0.31523(18) 0.47960(13) 0.58556(8) 0.0228(3) Uani d 1 . .
C C11 0.89668(18) 0.36581(12) 0.66105(9) 0.0236(3) Uani d 1 . .
C C12 0.74973(17) 0.37331(11) 0.70213(8) 0.0183(3) Uani d 1 . .
C C13 0.71970(17) 0.29929(11) 0.75225(8) 0.0200(3) Uani d 1 . .
H H13 0.795415 0.249771 0.764805 0.024 Uiso calc 1 . .
C C14 0.57945(17) 0.29747(11) 0.78402(7) 0.0172(3) Uani d 1 . .
C C15 0.54919(18) 0.21521(12) 0.83934(8) 0.0224(3) Uani d 1 . .
F F1 0.75797(11) 0.64274(8) 0.90242(5) 0.0283(2) Uani d 1 . .
F F2 0.71521(13) 0.48824(9) 0.93766(6) 0.0362(3) Uani d 1 . .
F F3 0.59418(12) 0.61549(11) 0.98224(5) 0.0388(3) Uani d 1 . .
F F4 0.06344(13) 0.67176(9) 0.84624(7) 0.0430(3) Uani d 1 . .
F F5 0.07236(12) 0.54738(11) 0.92035(6) 0.0395(3) Uani d 1 . .
F F6 -0.00539(12) 0.51973(11) 0.81544(7) 0.0427(3) Uani d 1 . .
F F7 0.34009(17) 0.81936(9) 0.63729(9) 0.0629(4) Uani d 1 . .
F F8 0.38449(18) 0.78312(11) 0.53107(8) 0.0616(4) Uani d 1 . .
F F9 0.56915(12) 0.79520(8) 0.60523(6) 0.0346(2) Uani d 1 . .
F F13 0.86086(13) 0.35067(10) 0.59334(6) 0.0416(3) Uani d 1 . .
F F14 0.97807(11) 0.45122(8) 0.66567(6) 0.0326(2) Uani d 1 . .
F F15 0.98408(13) 0.28783(8) 0.68154(7) 0.0399(3) Uani d 1 . .
F F16 0.66232(12) 0.14777(8) 0.84594(6) 0.0328(2) Uani d 1 . .
F F17 0.53208(17) 0.25995(9) 0.90105(5) 0.0442(3) Uani d 1 . .
F F18 0.42170(11) 0.16378(8) 0.82345(6) 0.0324(2) Uani d 1 . .
C C10 0.237(4) 0.410(2) 0.5286(13) 0.0315(18) Uani d 0.395(3) A 1
F F10 0.2012(14) 0.3222(13) 0.5514(7) 0.047(2) Uani d 0.395(3) A 1
F F11 0.0996(6) 0.4562(7) 0.5074(4) 0.0420(14) Uani d 0.395(3) A 1
F F12 0.3186(7) 0.4093(6) 0.4738(3) 0.0524(16) Uani d 0.395(3) A 1
C C10X 0.268(2) 0.405(2) 0.5270(13) 0.036(2) Uani d 0.263(3) A 2
F F10X 0.1355(8) 0.3686(7) 0.5421(4) 0.0576(18) Uani d 0.263(3) A 2
F F11X 0.2545(11) 0.4523(5) 0.4649(3) 0.0505(17) Uani d 0.263(3) A 2
F F12X 0.3659(9) 0.3294(5) 0.5210(3) 0.0386(14) Uani d 0.263(3) A 2
C C10Y 0.240(4) 0.407(3) 0.5329(14) 0.034(2) Uani d 0.342(3) A 3
F F10Y 0.1750(16) 0.3215(14) 0.5617(8) 0.0313(16) Uani d 0.342(3) A 3
F F11Y 0.1430(10) 0.4470(7) 0.4898(4) 0.054(2) Uani d 0.342(3) A 3
F F12Y 0.3533(7) 0.3629(6) 0.4936(4) 0.0454(18) Uani d 0.342(3) A 3

loop_
_atom_site_aniso_label
_atom_site_aniso_U_11
_atom_site_aniso_U_22
_atom_site_aniso_U_33
_atom_site_aniso_U_12
_atom_site_aniso_U_13
_atom_site_aniso_U_23
Fe1 0.01857(11) 0.01664(11) 0.01548(11) 0.00176(8) -0.00116(8) 0.00129(8)
O1 0.0159(5) 0.0235(5) 0.0162(5) 0.0004(4) 0.0001(4) 0.0000(4)
O2 0.0170(5) 0.0234(5) 0.0205(5) 0.0030(4) -0.0020(4) 0.0004(4)
O3 0.0227(5) 0.0181(5) 0.0186(5) 0.0012(4) -0.0027(4) 0.0015(4)
O4 0.0261(6) 0.0223(5) 0.0206(5) -0.0010(4) -0.0025(4) -0.0030(4)
O5 0.0227(5) 0.0182(5) 0.0212(5) 0.0023(4) 0.0037(4) 0.0029(4)
O6 0.0202(5) 0.0195(5) 0.0228(5) 0.0016(4) 0.0019(4) 0.0037(4)
C1 0.0186(7) 0.0317(8) 0.0177(7) -0.0013(6) -0.0016(6) -0.0007(6)
C2 0.0182(7) 0.0168(6) 0.0168(6) 0.0003(5) -0.0018(5) 0.0022(5)
C3 0.0185(7) 0.0252(7) 0.0171(7) 0.0006(6) 0.0013(6) 0.0021(6)
C4 0.0166(7) 0.0179(7) 0.0222(7) 0.0018(5) 0.0007(6) 0.0041(6)
C5 0.0171(7) 0.0298(8) 0.0257(8) 0.0030(6) 0.0002(6) 0.0027(6)
C6 0.0268(8) 0.0275(8) 0.0370(9) 0.0027(7) -0.0036(7) 0.0130(7)
C7 0.0164(7) 0.0228(7) 0.0209(7) 0.0053(5) 0.0020(6) 0.0041(6)
C8 0.0273(8) 0.0340(9) 0.0182(7) 0.0007(7) -0.0054(6) 0.0043(7)
C9 0.0186(7) 0.0314(8) 0.0184(7) 0.0009(6) 0.0013(6) -0.0053(6)
C11 0.0238(8) 0.0178(7) 0.0297(8) -0.0009(6) 0.0069(6) -0.0006(6)
C12 0.0188(7) 0.0162(6) 0.0198(7) -0.0011(5) 0.0007(5) -0.0025(5)
C13 0.0195(7) 0.0173(7) 0.0230(7) 0.0006(5) -0.0005(6) 0.0022(6)
C14 0.0210(7) 0.0142(6) 0.0163(6) -0.0024(5) -0.0021(5) 0.0000(5)
C15 0.0263(8) 0.0181(7) 0.0227(7) -0.0006(6) 0.0016(6) 0.0045(6)
F1 0.0192(4) 0.0371(6) 0.0283(5) -0.0070(4) -0.0025(4) -0.0038(4)
F2 0.0330(6) 0.0399(6) 0.0348(6) 0.0050(5) -0.0133(5) 0.0109(5)
F3 0.0255(5) 0.0712(8) 0.0197(5) -0.0047(5) 0.0003(4) -0.0132(5)
F4 0.0281(5) 0.0334(6) 0.0681(8) 0.0142(5) 0.0124(5) 0.0098(6)
F5 0.0215(5) 0.0688(8) 0.0285(5) 0.0060(5) 0.0074(4) 0.0115(5)
F6 0.0166(5) 0.0646(8) 0.0467(7) -0.0055(5) -0.0002(5) -0.0150(6)
F7 0.0587(8) 0.0234(6) 0.1087(13) 0.0136(6) 0.0372(9) 0.0086(7)
F8 0.0736(10) 0.0517(8) 0.0574(8) -0.0152(7) -0.0357(7) 0.0360(7)
F9 0.0308(5) 0.0285(5) 0.0441(6) -0.0053(4) -0.0054(5) 0.0125(5)
F13 0.0390(6) 0.0579(8) 0.0285(6) -0.0093(5) 0.0130(5) -0.0098(5)
F14 0.0229(5) 0.0208(5) 0.0546(7) -0.0055(4) 0.0088(5) -0.0041(5)
F15 0.0326(6) 0.0283(5) 0.0599(8) 0.0129(4) 0.0203(5) 0.0133(5)
F16 0.0278(5) 0.0264(5) 0.0441(6) 0.0030(4) -0.0004(4) 0.0174(5)
F17 0.0808(9) 0.0331(6) 0.0192(5) -0.0007(6) 0.0093(5) 0.0035(4)
F18 0.0242(5) 0.0256(5) 0.0476(6) -0.0067(4) 0.0026(4) 0.0120(5)
C10 0.030(4) 0.047(3) 0.018(3) -0.014(3) -0.002(3) -0.016(3)
F10 0.059(6) 0.041(3) 0.040(5) -0.014(4) -0.012(3) -0.010(3)
F11 0.0237(19) 0.067(3) 0.034(3) -0.0147(19) -0.0100(15) 0.001(2)
F12 0.037(3) 0.092(5) 0.029(3) -0.022(3) 0.012(2) -0.032(3)
C10X 0.035(4) 0.045(4) 0.027(4) -0.004(4) -0.001(4) -0.009(3)
F10X 0.039(3) 0.085(5) 0.049(4) -0.029(3) 0.011(3) -0.036(3)
F11X 0.074(5) 0.055(3) 0.021(2) 0.001(3) -0.018(3) -0.010(2)
F12X 0.054(3) 0.035(3) 0.027(3) 0.005(2) 0.001(3) -0.017(2)
C10Y 0.029(4) 0.050(4) 0.023(4) -0.008(3) 0.009(3) -0.002(3)
F10Y 0.030(3) 0.035(3) 0.029(3) -0.016(2) 0.007(2) -0.009(2)
F11Y 0.069(5) 0.050(3) 0.040(4) -0.003(4) -0.033(3) -0.008(3)
F12Y 0.034(3) 0.064(5) 0.039(4) -0.013(3) 0.022(3) -0.030(3)

loop_
_atom_type_symbol
_atom_type_description
_atom_type_scat_dispersion_real
_atom_type_scat_dispersion_imag
_atom_type_scat_source
C C 0.0033 0.0016 'International Tables Vol C Tables 4.2.6.8 and 6.1.1.4'
H H 0.0000 0.0000 'International Tables Vol C Tables 4.2.6.8 and 6.1.1.4'
F F 0.0171 0.0103 'International Tables Vol C Tables 4.2.6.8 and 6.1.1.4'
Fe Fe 0.3463 0.8444 'International Tables Vol C Tables 4.2.6.8 and 6.1.1.4'
O O 0.0106 0.0060 'International Tables Vol C Tables 4.2.6.8 and 6.1.1.4'

loop_
_geom_angle_atom_site_label_1
_geom_angle_atom_site_label_2
_geom_angle_atom_site_label_3
_geom_angle_site_symmetry_1
_geom_angle_site_symmetry_3
_geom_angle
_geom_angle_publ_flag
O1 Fe1 O2 . . 87.36(4) ?
O1 Fe1 O3 . . 92.08(4) ?
O1 Fe1 O5 . . 90.33(5) ?
O1 Fe1 O6 . . 87.96(5) ?
O3 Fe1 O2 . . 92.11(5) ?
O3 Fe1 O5 . . 92.08(4) ?
O3 Fe1 O6 . . 179.29(5) ?
O4 Fe1 O1 . . 178.59(5) ?
O4 Fe1 O2 . . 91.33(5) ?
O4 Fe1 O3 . . 87.45(5) ?
O4 Fe1 O5 . . 91.02(5) ?
O4 Fe1 O6 . . 92.53(5) ?
O5 Fe1 O2 . . 175.27(4) ?
O5 Fe1 O6 . . 87.20(4) ?
O6 Fe1 O2 . . 88.60(5) ?
C2 O1 Fe1 . . 126.15(10) ?
C4 O2 Fe1 . . 127.14(10) ?
C7 O3 Fe1 . . 128.42(10) ?
C9 O4 Fe1 . . 128.49(11) ?
C12 O5 Fe1 . . 127.77(10) ?
C14 O6 Fe1 . . 126.94(10) ?
F1 C1 C2 . . 111.07(13) ?
F1 C1 F2 . . 107.74(13) ?
F1 C1 F3 . . 108.38(14) ?
F2 C1 C2 . . 109.31(13) ?
F3 C1 C2 . . 112.60(13) ?
F3 C1 F2 . . 107.56(13) ?
O1 C2 C1 . . 113.10(13) ?
O1 C2 C3 . . 127.91(14) ?
C3 C2 C1 . . 118.99(13) ?
C2 C3 H3 . . 119.8 ?
C2 C3 C4 . . 120.35(14) ?
C4 C3 H3 . . 119.8 ?
O2 C4 C3 . . 127.42(14) ?
O2 C4 C5 . . 114.98(13) ?
C3 C4 C5 . . 117.52(14) ?
F4 C5 C4 . . 108.92(13) ?
F5 C5 C4 . . 111.89(13) ?
F5 C5 F4 . . 108.35(15) ?
F6 C5 C4 . . 111.99(14) ?
F6 C5 F4 . . 107.81(14) ?
F6 C5 F5 . . 107.74(14) ?
F7 C6 C7 . . 109.72(14) ?
F8 C6 C7 . . 112.59(16) ?
F8 C6 F7 . . 107.60(16) ?
F9 C6 C7 . . 111.31(13) ?
F9 C6 F7 . . 107.83(17) ?
F9 C6 F8 . . 107.60(15) ?
O3 C7 C6 . . 113.14(14) ?
O3 C7 C8 . . 127.21(15) ?
C8 C7 C6 . . 119.65(15) ?
C7 C8 H8 . . 119.6 ?
C7 C8 C9 . . 120.74(15) ?
C9 C8 H8 . . 119.6 ?
O4 C9 C8 . . 127.44(15) ?
O4 C9 C10 . . 115.6(11) ?
O4 C9 C10X . . 113.2(13) ?
O4 C9 C10Y . . 112.5(14) ?
C8 C9 C10 . . 117.0(11) ?
C8 C9 C10X . . 118.5(12) ?
C8 C9 C10Y . . 120.0(14) ?
F13 C11 C12 . . 109.26(13) ?
F14 C11 C12 . . 111.89(13) ?
F14 C11 F13 . . 107.40(14) ?
F14 C11 F15 . . 108.39(14) ?
F15 C11 C12 . . 112.61(13) ?
F15 C11 F13 . . 107.05(14) ?
O5 C12 C11 . . 113.08(13) ?
O5 C12 C13 . . 127.53(14) ?
C13 C12 C11 . . 119.36(13) ?
C12 C13 H13 . . 119.9 ?
C14 C13 C12 . . 120.21(14) ?
C14 C13 H13 . . 119.9 ?
O6 C14 C13 . . 127.78(14) ?
O6 C14 C15 . . 112.98(13) ?
C13 C14 C15 . . 119.24(13) ?
F16 C15 C14 . . 112.46(13) ?
F16 C15 F17 . . 107.83(14) ?
F16 C15 F18 . . 108.17(13) ?
F17 C15 C14 . . 109.72(13) ?
F18 C15 C14 . . 110.60(13) ?
F18 C15 F17 . . 107.92(14) ?
F10 C10 C9 . . 112.8(18) ?
F10 C10 F11 . . 106(2) ?
F10 C10 F12 . . 115(2) ?
F11 C10 C9 . . 108.2(18) ?
F12 C10 C9 . . 109.2(19) ?
F12 C10 F11 . . 105.1(18) ?
F10X C10X C9 . . 107.1(13) ?
F10X C10X F11X . . 108.2(17) ?
F10X C10X F12X . . 110(2) ?
F11X C10X C9 . . 112.0(18) ?
F12X C10X C9 . . 111.8(15) ?
F12X C10X F11X . . 107.7(15) ?
F10Y C10Y C9 . . 114(2) ?
F10Y C10Y F12Y . . 101(2) ?
F11Y C10Y C9 . . 117(3) ?
F11Y C10Y F10Y . . 108(2) ?
F11Y C10Y F12Y . . 106.8(19) ?
F12Y C10Y C9 . . 108(2) ?

loop_
_geom_bond_atom_site_label_1
_geom_bond_atom_site_label_2
_geom_bond_site_symmetry_2
_geom_bond_distance
_geom_bond_publ_flag
Fe1 O1 . 1.9899(11) ?
Fe1 O2 . 2.0045(11) ?
Fe1 O3 . 1.9921(11) ?
Fe1 O4 . 1.9891(11) ?
Fe1 O5 . 1.9939(11) ?
Fe1 O6 . 1.9971(11) ?
O1 C2 . 1.2670(18) ?
O2 C4 . 1.2568(19) ?
O3 C7 . 1.2582(18) ?
O4 C9 . 1.252(2) ?
O5 C12 . 1.2624(18) ?
O6 C14 . 1.2603(18) ?
C1 C2 . 1.530(2) ?
C1 F1 . 1.3283(19) ?
C1 F2 . 1.337(2) ?
C1 F3 . 1.3321(19) ?
C2 C3 . 1.382(2) ?
C3 H3 . 0.9500 ?
C3 C4 . 1.395(2) ?
C4 C5 . 1.538(2) ?
C5 F4 . 1.329(2) ?
C5 F5 . 1.3233(19) ?
C5 F6 . 1.321(2) ?
C6 C7 . 1.535(2) ?
C6 F7 . 1.328(2) ?
C6 F8 . 1.320(2) ?
C6 F9 . 1.319(2) ?
C7 C8 . 1.387(2) ?
C8 H8 . 0.9500 ?
C8 C9 . 1.389(2) ?
C9 C10 . 1.563(9) ?
C9 C10X . 1.532(13) ?
C9 C10Y . 1.518(12) ?
C11 C12 . 1.532(2) ?
C11 F13 . 1.342(2) ?
C11 F14 . 1.3199(18) ?
C11 F15 . 1.3224(19) ?
C12 C13 . 1.389(2) ?
C13 H13 . 0.9500 ?
C13 C14 . 1.388(2) ?
C14 C15 . 1.534(2) ?
C15 F16 . 1.3261(19) ?
C15 F17 . 1.3303(19) ?
C15 F18 . 1.3297(19) ?
C10 F10 . 1.26(3) ?
C10 F11 . 1.39(3) ?
C10 F12 . 1.29(4) ?
C10X F10X . 1.29(2) ?
C10X F11X . 1.34(3) ?
C10X F12X . 1.31(2) ?
C10Y F10Y . 1.37(3) ?
C10Y F11Y . 1.28(4) ?
C10Y F12Y . 1.39(4) ?

loop_
_geom_torsion_atom_site_label_1
_geom_torsion_atom_site_label_2
_geom_torsion_atom_site_label_3
_geom_torsion_atom_site_label_4
_geom_torsion_site_symmetry_1
_geom_torsion_site_symmetry_2
_geom_torsion_site_symmetry_3
_geom_torsion_site_symmetry_4
_geom_torsion
_geom_torsion_publ_flag
Fe1 O1 C2 C1 . . . . 162.11(10) ?
Fe1 O1 C2 C3 . . . . -17.1(2) ?
Fe1 O2 C4 C3 . . . . 5.6(2) ?
Fe1 O2 C4 C5 . . . . -177.78(10) ?
Fe1 O3 C7 C6 . . . . 174.55(10) ?
Fe1 O3 C7 C8 . . . . -4.8(2) ?
Fe1 O4 C9 C8 . . . . -5.1(2) ?
Fe1 O4 C9 C10 . . . . 175.0(16) ?
Fe1 O4 C9 C10X . . . . 163.9(8) ?
Fe1 O4 C9 C10Y . . . . 175.1(17) ?
Fe1 O5 C12 C11 . . . . -177.80(10) ?
Fe1 O5 C12 C13 . . . . 4.3(2) ?
Fe1 O6 C14 C13 . . . . -14.7(2) ?
Fe1 O6 C14 C15 . . . . 165.23(10) ?
O1 C2 C3 C4 . . . . -0.2(3) ?
O2 C4 C5 F4 . . . . -90.73(17) ?
O2 C4 C5 F5 . . . . 149.50(14) ?
O2 C4 C5 F6 . . . . 28.4(2) ?
O3 C7 C8 C9 . . . . 1.2(3) ?
O4 C9 C10 F10 . . . . 11(3) ?
O4 C9 C10 F11 . . . . 127.4(15) ?
O4 C9 C10 F12 . . . . -118.7(17) ?
O4 C9 C10X F10X . . . . 73.1(19) ?
O4 C9 C10X F11X . . . . -168.4(11) ?
O4 C9 C10X F12X . . . . -47(2) ?
O4 C9 C10Y F10Y . . . . 23(4) ?
O4 C9 C10Y F11Y . . . . 151(2) ?
O4 C9 C10Y F12Y . . . . -88(2) ?
O5 C12 C13 C14 . . . . 5.6(2) ?
O6 C14 C15 F16 . . . . 174.67(13) ?
O6 C14 C15 F17 . . . . -65.31(17) ?
O6 C14 C15 F18 . . . . 53.62(18) ?
C1 C2 C3 C4 . . . . -179.35(14) ?
C2 C3 C4 O2 . . . . 6.4(3) ?
C2 C3 C4 C5 . . . . -170.13(14) ?
C3 C4 C5 F4 . . . . 86.24(17) ?
C3 C4 C5 F5 . . . . -33.5(2) ?
C3 C4 C5 F6 . . . . -154.61(15) ?
C6 C7 C8 C9 . . . . -178.15(15) ?
C7 C8 C9 O4 . . . . 4.1(3) ?
C7 C8 C9 C10 . . . . -176.0(16) ?
C7 C8 C9 C10X . . . . -164.4(8) ?
C7 C8 C9 C10Y . . . . -176.1(19) ?
C8 C9 C10 F10 . . . . -169.1(19) ?
C8 C9 C10 F11 . . . . -53(2) ?
C8 C9 C10 F12 . . . . 61(2) ?
C8 C9 C10X F10X . . . . -116.8(18) ?
C8 C9 C10X F11X . . . . 1.6(17) ?
C8 C9 C10X F12X . . . . 122.6(18) ?
C8 C9 C10Y F10Y . . . . -156(2) ?
C8 C9 C10Y F11Y . . . . -28(4) ?
C8 C9 C10Y F12Y . . . . 92(2) ?
C11 C12 C13 C14 . . . . -172.25(14) ?
C12 C13 C14 O6 . . . . 0.1(2) ?
C12 C13 C14 C15 . . . . -179.82(14) ?
C13 C14 C15 F16 . . . . -5.4(2) ?
C13 C14 C15 F17 . . . . 114.61(16) ?
C13 C14 C15 F18 . . . . -126.46(15) ?
F1 C1 C2 O1 . . . . 44.26(18) ?
F1 C1 C2 C3 . . . . -136.47(15) ?
F2 C1 C2 O1 . . . . -74.49(16) ?
F2 C1 C2 C3 . . . . 104.77(16) ?
F3 C1 C2 O1 . . . . 166.02(14) ?
F3 C1 C2 C3 . . . . -14.7(2) ?
F7 C6 C7 O3 . . . . -70.26(19) ?
F7 C6 C7 C8 . . . . 109.16(19) ?
F8 C6 C7 O3 . . . . 169.94(15) ?
F8 C6 C7 C8 . . . . -10.6(2) ?
F9 C6 C7 O3 . . . . 49.0(2) ?
F9 C6 C7 C8 . . . . -131.56(17) ?
F13 C11 C12 O5 . . . . -61.96(17) ?
F13 C11 C12 C13 . . . . 116.16(16) ?
F14 C11 C12 O5 . . . . 56.85(18) ?
F14 C11 C12 C13 . . . . -125.03(16) ?
F15 C11 C12 O5 . . . . 179.23(14) ?
F15 C11 C12 C13 . . . . -2.7(2) ?

_cod_database_fobs_code 2312581
